data_4068424
loop_
_publ_author_name
'Rubio, Miguel'
'Su\'arez, Andr\'es'
'del R\'io, Diego'
'Galindo, Agust\'in'
'\'Alvarez, Eleuterio'
'Pizzano, Antonio'

_publ_section_title
;
 Rhodium Complexes with Pincer Diphosphite Ligands. Unusual Olefin
 in-Plane Coordination in Square-Planar Compounds&#x2020;
;
_journal_issue 2
_journal_name_full Organometallics
_journal_page_first 547
_journal_paper_doi 10.1021/om800830w
_journal_volume 28
_journal_year 2009
_chemical_formula_moiety 'C80 H98 O6 P3 Rh, 0.5(C6 H14)'
_chemical_formula_sum 'C83 H105 O6 P3 Rh'
_chemical_formula_weight 1394.49
_chemical_name_systematic
; 
 ? 
;
_space_group_IT_number 2
_symmetry_cell_setting triclinic
_symmetry_space_group_name_Hall '-P 1'
_symmetry_space_group_name_H-M 'P -1'
_atom_sites_solution_hydrogens geom
_atom_sites_solution_primary direct
_atom_sites_solution_secondary difmap
_audit_creation_method SHELXL-97
_cell_angle_alpha 65.484(5)
_cell_angle_beta 69.097(5)
_cell_angle_gamma 70.040(5)
_cell_formula_units_Z 2
_cell_length_a 14.4920(18)
_cell_length_b 17.417(2)
_cell_length_c 19.351(2)
_cell_measurement_reflns_used 9417
_cell_measurement_temperature 100(2)
_cell_measurement_theta_max 27.77
_cell_measurement_theta_min 2.50
_cell_volume 4042.7(8)
_computing_cell_refinement 'SAINT+ v. 6.04 (Bruker-AXS, 2001)'
_computing_data_collection 'SMART v. 5.625 (Bruker-AXS, 2001)'
_computing_data_reduction 'SAINT+ v. 6.04 (Bruker-AXS, 2001)'
_computing_molecular_graphics 'xp program, SHELXTL v. 6.10, BRUKER, 2000'
_computing_publication_material 'XCIF program, SHELXTL v.6.10, Bruker 2000'
_computing_structure_refinement 'SHELXL-97 (Sheldrick, 1997)'
_computing_structure_solution 'SHELXS-97 (Sheldrick, 1990)'
_diffrn_ambient_temperature 100(2)
_diffrn_detector_area_resol_mean 8.26
_diffrn_measured_fraction_theta_full 0.985
_diffrn_measured_fraction_theta_max 0.980
_diffrn_measurement_device_type 'Bruker-Nonius X8Apex II CCD area detector'
_diffrn_measurement_method 'phi and omega scans with narrow frames'
_diffrn_radiation_monochromator graphite
_diffrn_radiation_source 'fine-focus sealed tube'
_diffrn_radiation_type MoK\a
_diffrn_radiation_wavelength 0.71073
_diffrn_reflns_av_R_equivalents 0.0647
_diffrn_reflns_av_sigmaI/netI 0.0441
_diffrn_reflns_limit_h_max 19
_diffrn_reflns_limit_h_min -19
_diffrn_reflns_limit_k_max 23
_diffrn_reflns_limit_k_min -23
_diffrn_reflns_limit_l_max 25
_diffrn_reflns_limit_l_min -24
_diffrn_reflns_number 117604
_diffrn_reflns_theta_full 25.00
_diffrn_reflns_theta_max 28.18
_diffrn_reflns_theta_min 2.18
_diffrn_standards_decay_% 'no decay'
_exptl_absorpt_coefficient_mu 0.318
_exptl_absorpt_correction_T_max 0.9508
_exptl_absorpt_correction_T_min 0.9218
_exptl_absorpt_correction_type multi-scan
_exptl_absorpt_process_details
; 
 SADABS v. 2.03: Area-Detector Absorption Correction.
 (1997-2001) Bruker-AXS within SAINT+ package, v. 6.04
;
_exptl_crystal_colour yellow
_exptl_crystal_density_diffrn 1.146
_exptl_crystal_density_method 'not measured'
_exptl_crystal_description prism
_exptl_crystal_F_000 1482
_exptl_crystal_size_max 0.26
_exptl_crystal_size_mid 0.20
_exptl_crystal_size_min 0.16
_refine_diff_density_max 3.393
_refine_diff_density_min -2.397
_refine_diff_density_rms 0.126
_refine_ls_extinction_method none
_refine_ls_goodness_of_fit_ref 0.980
_refine_ls_hydrogen_treatment constr
_refine_ls_matrix_type full
_refine_ls_number_parameters 865
_refine_ls_number_reflns 18888
_refine_ls_number_restraints 0
_refine_ls_restrained_S_all 0.980
_refine_ls_R_factor_all 0.0966
_refine_ls_R_factor_gt 0.0767
_refine_ls_shift/su_max 0.001
_refine_ls_shift/su_mean 0.000
_refine_ls_structure_factor_coef Fsqd
_refine_ls_weighting_details 'calc w=1/[\s^2^(Fo^2^)+(0.1066P)^2^+28.4743P] where P=(Fo^2^+2Fc^2^)/3'
_refine_ls_weighting_scheme calc
_refine_ls_wR_factor_gt 0.2032
_refine_ls_wR_factor_ref 0.2236
_reflns_number_gt 15063
_reflns_number_total 18888
_reflns_threshold_expression >2sigma(I)
_cod_data_source_file om800830w_si_003.cif
_cod_data_source_block 5a
_cod_depositor_comments
;
The following automatic conversions were performed:

'_symmetry_cell_setting' value 'Triclinic' changed to 'triclinic'
according to /home/saulius/struct/CIF-dictionaries/cif_core.dic
dictionary named 'cif_core.dic' version 2.4.2 from 2011-04-26.

Automatic conversion script
Id: cif_fix_values 1715 2011-07-08 13:25:40Z adriana 
;
_cod_original_sg_symbol_H-M P-1
_cod_database_code 4068424

loop_
_symmetry_equiv_pos_as_xyz
'x, y, z'
'-x, -y, -z'

loop_
_atom_site_label
_atom_site_type_symbol
_atom_site_fract_x
_atom_site_fract_y
_atom_site_fract_z
_atom_site_U_iso_or_equiv
_atom_site_adp_type
_atom_site_occupancy
_atom_site_symmetry_multiplicity
_atom_site_calc_flag
_atom_site_refinement_flags
_atom_site_disorder_assembly
_atom_site_disorder_group
Rh1 Rh 0.89512(2) 0.20339(2) 0.702899(18) 0.02071(11) Uani 1 1 d . . .
P1 P 0.75289(8) 0.29909(8) 0.73657(7) 0.0280(3) Uani 1 1 d . . .
P2 P 1.02374(7) 0.14752(8) 0.61952(6) 0.0209(2) Uani 1 1 d . . .
P3 P 0.93718(8) 0.11409(7) 0.82164(6) 0.0186(2) Uani 1 1 d . . .
O1 O 0.7445(3) 0.3873(2) 0.6610(2) 0.0442(11) Uani 1 1 d . . .
O2 O 0.7413(2) 0.3325(2) 0.8056(2) 0.0318(8) Uani 1 1 d . . .
O3 O 0.6394(2) 0.2909(2) 0.74975(18) 0.0326(8) Uani 1 1 d . . .
O4 O 1.0322(2) 0.2173(2) 0.53107(17) 0.0281(7) Uani 1 1 d . . .
O5 O 1.1386(2) 0.12164(19) 0.62788(16) 0.0185(6) Uani 1 1 d . . .
O6 O 1.0169(2) 0.0674(2) 0.60235(19) 0.0278(7) Uani 1 1 d . . .
C1 C 0.8870(3) 0.2999(3) 0.5981(3) 0.0288(10) Uani 1 1 d . . .
C2 C 0.8180(4) 0.3795(4) 0.5918(3) 0.0390(13) Uani 1 1 d . . .
C3 C 0.8177(4) 0.4493(4) 0.5228(3) 0.0517(18) Uani 1 1 d . . .
H3 H 0.7684 0.5022 0.5213 0.062 Uiso 1 1 d R . .
C4 C 0.8921(4) 0.4394(4) 0.4557(3) 0.0554(19) Uani 1 1 d . . .
H4 H 0.8935 0.4865 0.4077 0.066 Uiso 1 1 d R . .
C5 C 0.9643(4) 0.3626(4) 0.4574(3) 0.0430(14) Uani 1 1 d . . .
H5 H 1.0150 0.3563 0.4115 0.052 Uiso 1 1 d R . .
C6 C 0.9599(3) 0.2958(3) 0.5282(3) 0.0303(10) Uani 1 1 d . . .
C7 C 0.6631(4) 0.4030(3) 0.8224(3) 0.0374(12) Uani 1 1 d . . .
C8 C 0.6874(5) 0.4784(4) 0.8117(4) 0.0559(19) Uani 1 1 d . . .
C9 C 0.6061(5) 0.5441(4) 0.8328(4) 0.063(2) Uani 1 1 d . . .
H9 H 0.6208 0.5965 0.8257 0.076 Uiso 1 1 d R . .
C10 C 0.5065(5) 0.5369(4) 0.8633(3) 0.055(2) Uani 1 1 d . . .
C11 C 0.4874(4) 0.4596(4) 0.8739(3) 0.0426(15) Uani 1 1 d . . .
H11 H 0.4194 0.4528 0.8945 0.051 Uiso 1 1 d R . .
C12 C 0.5650(4) 0.3905(3) 0.8553(3) 0.0353(12) Uani 1 1 d . . .
C13 C 0.5359(3) 0.3088(3) 0.8729(3) 0.0297(10) Uani 1 1 d . . .
C14 C 0.5681(3) 0.2640(3) 0.8201(2) 0.0275(10) Uani 1 1 d . . .
C15 C 0.5224(3) 0.1995(4) 0.8301(3) 0.0318(11) Uani 1 1 d . . .
C16 C 0.4489(3) 0.1755(4) 0.9008(3) 0.0306(10) Uani 1 1 d . . .
H16 H 0.4175 0.1312 0.9100 0.037 Uiso 1 1 d R . .
C17 C 0.4198(3) 0.2140(3) 0.9585(3) 0.0293(10) Uani 1 1 d . . .
C18 C 0.4631(3) 0.2811(3) 0.9427(3) 0.0291(10) Uani 1 1 d . . .
H18 H 0.4427 0.3092 0.9804 0.035 Uiso 1 1 d R . .
C19 C 0.7958(5) 0.4902(4) 0.7853(5) 0.067(2) Uani 1 1 d . . .
C20 C 0.8001(7) 0.5809(6) 0.7793(7) 0.120(5) Uani 1 1 d . . .
H20A H 0.7649 0.6260 0.7400 0.180 Uiso 1 1 d R . .
H20B H 0.8710 0.5848 0.7636 0.180 Uiso 1 1 d R . .
H20C H 0.7670 0.5891 0.8304 0.180 Uiso 1 1 d R . .
C21 C 0.8564(5) 0.4786(5) 0.7063(5) 0.074(3) Uani 1 1 d . . .
H21A H 0.8630 0.4194 0.7094 0.111 Uiso 1 1 d R . .
H21B H 0.9241 0.4890 0.6928 0.111 Uiso 1 1 d R . .
H21C H 0.8212 0.5199 0.6657 0.111 Uiso 1 1 d R . .
C22 C 0.8509(5) 0.4239(6) 0.8487(5) 0.071(3) Uani 1 1 d . . .
H22A H 0.8184 0.4366 0.8979 0.107 Uiso 1 1 d R . .
H22B H 0.9221 0.4275 0.8315 0.107 Uiso 1 1 d R . .
H22C H 0.8474 0.3654 0.8570 0.107 Uiso 1 1 d R . .
C23 C 0.4195(5) 0.6116(4) 0.8850(4) 0.061(2) Uani 1 1 d . . .
C24 C 0.3666(6) 0.6581(4) 0.8200(6) 0.066(2) Uani 1 1 d . . .
H24A H 0.3327 0.6194 0.8179 0.099 Uiso 1 1 d R . .
H24B H 0.4164 0.6761 0.7699 0.099 Uiso 1 1 d R . .
H24C H 0.3161 0.7094 0.8295 0.099 Uiso 1 1 d R . .
C25 C 0.4587(8) 0.6780(7) 0.8931(7) 0.118(5) Uani 1 1 d . . .
H25A H 0.5012 0.7063 0.8424 0.177 Uiso 1 1 d R . .
H25B H 0.4988 0.6486 0.9322 0.177 Uiso 1 1 d R . .
H25C H 0.4010 0.7217 0.9100 0.177 Uiso 1 1 d R . .
C26 C 0.3506(10) 0.5769(6) 0.9649(8) 0.232(12) Uani 1 1 d . . .
H26A H 0.3037 0.6255 0.9817 0.349 Uiso 1 1 d R . .
H26B H 0.3916 0.5405 1.0027 0.349 Uiso 1 1 d R . .
H26C H 0.3118 0.5423 0.9621 0.349 Uiso 1 1 d R . .
C27 C 0.5446(3) 0.1606(4) 0.7658(3) 0.0397(13) Uani 1 1 d . . .
C28 C 0.5198(4) 0.2331(5) 0.6905(3) 0.0516(17) Uani 1 1 d . . .
H28A H 0.4485 0.2637 0.7023 0.077 Uiso 1 1 d R . .
H28B H 0.5317 0.2075 0.6506 0.077 Uiso 1 1 d R . .
H28C H 0.5633 0.2740 0.6707 0.077 Uiso 1 1 d R . .
C29 C 0.6563(4) 0.1110(4) 0.7476(3) 0.0415(13) Uani 1 1 d . . .
H29A H 0.7009 0.1503 0.7308 0.062 Uiso 1 1 d R . .
H29B H 0.6687 0.0884 0.7055 0.062 Uiso 1 1 d R . .
H29C H 0.6701 0.0627 0.7948 0.062 Uiso 1 1 d R . .
C30 C 0.4793(4) 0.0959(5) 0.7901(4) 0.0500(16) Uani 1 1 d . . .
H30A H 0.4941 0.0477 0.8371 0.075 Uiso 1 1 d R . .
H30B H 0.4948 0.0737 0.7473 0.075 Uiso 1 1 d R . .
H30C H 0.4074 0.1251 0.8015 0.075 Uiso 1 1 d R . .
C31 C 0.3389(3) 0.1866(4) 1.0360(3) 0.0310(10) Uani 1 1 d . . .
C32 C 0.3097(4) 0.1052(4) 1.0463(3) 0.0417(13) Uani 1 1 d . . .
H32A H 0.3703 0.0577 1.0454 0.062 Uiso 1 1 d R . .
H32B H 0.2805 0.1169 1.0034 0.062 Uiso 1 1 d R . .
H32C H 0.2597 0.0889 1.0965 0.062 Uiso 1 1 d R . .
C33 C 0.3797(4) 0.1665(4) 1.1060(3) 0.0417(13) Uani 1 1 d . . .
H33A H 0.3980 0.2179 1.1015 0.063 Uiso 1 1 d R . .
H33B H 0.4398 0.1185 1.1064 0.063 Uiso 1 1 d R . .
H33C H 0.3274 0.1502 1.1548 0.063 Uiso 1 1 d R . .
C34 C 0.2431(4) 0.2598(5) 1.0349(4) 0.0504(16) Uani 1 1 d . . .
H34A H 0.1900 0.2416 1.0825 0.076 Uiso 1 1 d R . .
H34B H 0.2197 0.2732 0.9887 0.076 Uiso 1 1 d R . .
H34C H 0.2584 0.3115 1.0329 0.076 Uiso 1 1 d R . .
C35 C 1.2206(3) 0.1163(3) 0.5620(2) 0.0184(8) Uani 1 1 d . . .
C36 C 1.2809(3) 0.1768(3) 0.5294(3) 0.0220(8) Uani 1 1 d . . .
C37 C 1.3588(3) 0.1702(3) 0.4627(3) 0.0256(9) Uani 1 1 d . . .
H37 H 1.4010 0.2106 0.4388 0.031 Uiso 1 1 d R . .
C38 C 1.3779(3) 0.1066(3) 0.4291(2) 0.0184(8) Uani 1 1 d . . .
C39 C 1.3181(3) 0.0464(3) 0.4662(2) 0.0168(7) Uani 1 1 d . . .
H39 H 1.3306 0.0023 0.4450 0.020 Uiso 1 1 d R . .
C40 C 1.2397(3) 0.0485(3) 0.5341(2) 0.0164(7) Uani 1 1 d . . .
C41 C 1.1859(3) -0.0236(3) 0.5733(2) 0.0180(8) Uani 1 1 d . . .
C42 C 1.0803(3) -0.0134(3) 0.6036(2) 0.0217(8) Uani 1 1 d . . .
C43 C 1.0330(3) -0.0821(4) 0.6292(2) 0.0283(10) Uani 1 1 d . . .
C44 C 1.0956(4) -0.1611(4) 0.6244(3) 0.0341(12) Uani 1 1 d . . .
H44 H 1.0646 -0.2080 0.6409 0.041 Uiso 1 1 d R . .
C45 C 1.2011(4) -0.1765(3) 0.5971(2) 0.0265(9) Uani 1 1 d . . .
C46 C 1.2442(3) -0.1064(3) 0.5732(2) 0.0196(8) Uani 1 1 d . . .
H46 H 1.3160 -0.1151 0.5561 0.024 Uiso 1 1 d R . .
C47 C 1.2678(4) 0.2438(3) 0.5679(3) 0.0313(10) Uani 1 1 d . . .
C48 C 1.2854(4) 0.1938(4) 0.6508(3) 0.0394(12) Uani 1 1 d . . .
H48A H 1.3524 0.1541 0.6472 0.059 Uiso 1 1 d R . .
H48B H 1.2331 0.1606 0.6832 0.059 Uiso 1 1 d R . .
H48C H 1.2817 0.2349 0.6747 0.059 Uiso 1 1 d R . .
C49 C 1.1625(4) 0.3066(3) 0.5724(3) 0.0377(12) Uani 1 1 d . . .
H49A H 1.1605 0.3510 0.5920 0.057 Uiso 1 1 d R . .
H49B H 1.1103 0.2743 0.6082 0.057 Uiso 1 1 d R . .
H49C H 1.1498 0.3344 0.5201 0.057 Uiso 1 1 d R . .
C50 C 1.3465(5) 0.2994(4) 0.5211(4) 0.0470(15) Uani 1 1 d . . .
H50A H 1.3383 0.3307 0.4675 0.071 Uiso 1 1 d R . .
H50B H 1.4149 0.2620 0.5193 0.071 Uiso 1 1 d R . .
H50C H 1.3367 0.3410 0.5464 0.071 Uiso 1 1 d R . .
C51 C 1.4609(3) 0.1028(3) 0.3537(3) 0.0241(9) Uani 1 1 d . . .
C52 C 1.5350(6) 0.1510(9) 0.3357(5) 0.108(5) Uani 1 1 d . . .
H52A H 1.5870 0.1452 0.2880 0.162 Uiso 1 1 d R . .
H52B H 1.5667 0.1282 0.3795 0.162 Uiso 1 1 d R . .
H52C H 1.5015 0.2123 0.3274 0.162 Uiso 1 1 d R . .
C53 C 1.4160(5) 0.1157(6) 0.2926(4) 0.0576(18) Uani 1 1 d . . .
H53A H 1.3825 0.1770 0.2726 0.086 Uiso 1 1 d R . .
H53B H 1.3661 0.0801 0.3141 0.086 Uiso 1 1 d R . .
H53C H 1.4692 0.0989 0.2497 0.086 Uiso 1 1 d R . .
C54 C 1.5339(5) 0.0076(5) 0.3726(4) 0.0577(17) Uani 1 1 d . . .
H54A H 1.5897 0.0040 0.3261 0.087 Uiso 1 1 d R . .
H54B H 1.4950 -0.0355 0.3869 0.087 Uiso 1 1 d R . .
H54C H 1.5614 -0.0040 0.4163 0.087 Uiso 1 1 d R . .
C55 C 0.9164(4) -0.0707(4) 0.6594(3) 0.0363(13) Uani 1 1 d . . .
C56 C 0.8620(4) 0.0020(6) 0.5981(3) 0.067(3) Uani 1 1 d . . .
H56A H 0.7890 0.0045 0.6170 0.101 Uiso 1 1 d R . .
H56B H 0.8883 -0.0098 0.5485 0.101 Uiso 1 1 d R . .
H56C H 0.8740 0.0576 0.5899 0.101 Uiso 1 1 d R . .
C57 C 0.8861(5) -0.1553(6) 0.6774(5) 0.071(3) Uani 1 1 d . . .
H57A H 0.9221 -0.2032 0.7147 0.107 Uiso 1 1 d R . .
H57B H 0.9043 -0.1679 0.6287 0.107 Uiso 1 1 d R . .
H57C H 0.8128 -0.1484 0.7002 0.107 Uiso 1 1 d R . .
C58 C 0.8793(3) -0.0517(3) 0.7363(2) 0.0272(10) Uani 1 1 d . . .
H58A H 0.8925 0.0039 0.7268 0.041 Uiso 1 1 d R . .
H58B H 0.9154 -0.0978 0.7744 0.041 Uiso 1 1 d R . .
H58C H 0.8064 -0.0488 0.7570 0.041 Uiso 1 1 d R . .
C59 C 1.2648(4) -0.2643(3) 0.5883(3) 0.0331(11) Uani 1 1 d . . .
C60 C 1.3761(5) -0.2770(5) 0.5803(5) 0.064(2) Uani 1 1 d . . .
H60A H 1.3845 -0.2731 0.6267 0.096 Uiso 1 1 d R . .
H60B H 1.4034 -0.2321 0.5333 0.096 Uiso 1 1 d R . .
H60C H 1.4127 -0.3342 0.5757 0.096 Uiso 1 1 d R . .
C61 C 1.2529(8) -0.2688(5) 0.5139(5) 0.079(3) Uani 1 1 d . . .
H61A H 1.2797 -0.2228 0.4678 0.118 Uiso 1 1 d R . .
H61B H 1.1809 -0.2610 0.5186 0.118 Uiso 1 1 d R . .
H61C H 1.2905 -0.3253 0.5082 0.118 Uiso 1 1 d R . .
C62 C 1.2275(7) -0.3390(5) 0.6588(5) 0.073(2) Uani 1 1 d . . .
H62A H 1.2715 -0.3942 0.6532 0.110 Uiso 1 1 d R . .
H62B H 1.1578 -0.3367 0.6614 0.110 Uiso 1 1 d R . .
H62C H 1.2292 -0.3342 0.7070 0.110 Uiso 1 1 d R . .
C63 C 1.0365(3) 0.1499(3) 0.8304(2) 0.0222(8) Uani 1 1 d . . .
C64 C 1.0362(4) 0.2380(3) 0.7978(3) 0.0281(9) Uani 1 1 d . . .
H64 H 0.9878 0.2772 0.7692 0.034 Uiso 1 1 d R . .
C65 C 1.1065(4) 0.2688(3) 0.8071(3) 0.0324(10) Uani 1 1 d . . .
H65 H 1.1051 0.3291 0.7856 0.039 Uiso 1 1 d R . .
C66 C 1.1787(4) 0.2115(4) 0.8477(3) 0.0318(10) Uani 1 1 d . . .
H66 H 1.2267 0.2325 0.8541 0.038 Uiso 1 1 d R . .
C67 C 1.1806(3) 0.1241(3) 0.8787(3) 0.0280(9) Uani 1 1 d . . .
H67 H 1.2309 0.0849 0.9056 0.034 Uiso 1 1 d R . .
C68 C 1.1098(3) 0.0931(3) 0.8711(2) 0.0241(9) Uani 1 1 d . . .
H68 H 1.1109 0.0329 0.8937 0.029 Uiso 1 1 d R . .
C69 C 0.9903(3) -0.0039(3) 0.8447(2) 0.0187(8) Uani 1 1 d . . .
C70 C 1.0773(3) -0.0333(3) 0.7910(2) 0.0226(8) Uani 1 1 d . . .
H70 H 1.1093 0.0077 0.7462 0.027 Uiso 1 1 d R . .
C71 C 1.1167(3) -0.1214(3) 0.8030(3) 0.0281(10) Uani 1 1 d . . .
H71 H 1.1741 -0.1402 0.7657 0.034 Uiso 1 1 d R . .
C72 C 1.0724(3) -0.1818(3) 0.8693(3) 0.0285(9) Uani 1 1 d . . .
H72 H 1.0993 -0.2420 0.8777 0.034 Uiso 1 1 d R . .
C73 C 0.9883(3) -0.1536(3) 0.9233(3) 0.0280(9) Uani 1 1 d . . .
H73 H 0.9584 -0.1950 0.9691 0.034 Uiso 1 1 d R . .
C74 C 0.9472(3) -0.0654(3) 0.9113(2) 0.0230(8) Uani 1 1 d . . .
H74 H 0.8895 -0.0473 0.9488 0.028 Uiso 1 1 d R . .
C75 C 0.8374(3) 0.1184(3) 0.9119(2) 0.0198(8) Uani 1 1 d . . .
C76 C 0.8501(3) 0.1365(3) 0.9719(2) 0.0234(9) Uani 1 1 d . . .
H76 H 0.9120 0.1484 0.9665 0.028 Uiso 1 1 d R . .
C77 C 0.7714(3) 0.1367(3) 1.0392(3) 0.0284(10) Uani 1 1 d . . .
H77 H 0.7794 0.1497 1.0795 0.034 Uiso 1 1 d R . .
C78 C 0.6810(3) 0.1182(3) 1.0479(3) 0.0287(10) Uani 1 1 d . . .
H78 H 0.6283 0.1170 1.0946 0.034 Uiso 1 1 d R . .
C79 C 0.6676(3) 0.1013(3) 0.9882(3) 0.0266(9) Uani 1 1 d . . .
H79 H 0.6057 0.0892 0.9938 0.032 Uiso 1 1 d R . .
C80 C 0.7455(3) 0.1022(3) 0.9202(3) 0.0255(9) Uani 1 1 d . . .
H80 H 0.7359 0.0917 0.8791 0.031 Uiso 1 1 d R . .
C81 C 0.5490(10) 0.5163(8) 0.4730(7) 0.051(3) Uani 0.50 1 d P A 1
H81A H 0.5363 0.4740 0.4584 0.076 Uiso 0.50 1 d PR A 1
H81B H 0.6195 0.5216 0.4484 0.076 Uiso 0.50 1 d PR A 1
H81C H 0.5033 0.5727 0.4552 0.076 Uiso 0.50 1 d PR A 1
C82 C 0.5299(9) 0.4857(7) 0.5630(7) 0.039(2) Uani 0.50 1 d P A 1
H82A H 0.5829 0.4337 0.5802 0.047 Uiso 0.50 1 d PR A 1
H82B H 0.5337 0.5318 0.5785 0.047 Uiso 0.50 1 d PR A 1
C83 C 0.4254(8) 0.4643(6) 0.6030(6) 0.034(2) Uani 0.50 1 d P A 1
H83A H 0.3739 0.5138 0.5799 0.041 Uiso 0.50 1 d PR A 1
H83B H 0.4251 0.4133 0.5926 0.041 Uiso 0.50 1 d PR A 1
C84 C 0.3962(8) 0.4451(6) 0.6913(6) 0.033(2) Uani 0.50 1 d P A 1
H84A H 0.3942 0.4970 0.7015 0.040 Uiso 0.50 1 d PR A 1
H84B H 0.4494 0.3973 0.7140 0.040 Uiso 0.50 1 d PR A 1
C85 C 0.2931(8) 0.4200(6) 0.7335(7) 0.036(2) Uani 0.50 1 d P A 1
H85A H 0.2409 0.4650 0.7074 0.043 Uiso 0.50 1 d PR A 1
H85B H 0.2973 0.3647 0.7282 0.043 Uiso 0.50 1 d PR A 1
C86 C 0.2608(9) 0.4103(8) 0.8178(7) 0.046(3) Uani 0.50 1 d P A 1
H86A H 0.3061 0.3599 0.8456 0.069 Uiso 0.50 1 d PR A 1
H86B H 0.1912 0.4021 0.8396 0.069 Uiso 0.50 1 d PR A 1
H86C H 0.2636 0.4625 0.8239 0.069 Uiso 0.50 1 d PR A 1

loop_
_atom_site_aniso_label
_atom_site_aniso_U_11
_atom_site_aniso_U_22
_atom_site_aniso_U_33
_atom_site_aniso_U_23
_atom_site_aniso_U_13
_atom_site_aniso_U_12
Rh1 0.01245(15) 0.02902(19) 0.01415(15) -0.00855(13) -0.00099(11) 0.00218(12)
P1 0.0164(5) 0.0292(6) 0.0214(5) -0.0063(5) 0.0039(4) 0.0029(4)
P2 0.0113(4) 0.0337(6) 0.0159(5) -0.0117(4) -0.0024(4) 0.0004(4)
P3 0.0155(4) 0.0250(5) 0.0158(5) -0.0104(4) -0.0036(4) -0.0010(4)
O1 0.0243(17) 0.037(2) 0.0294(18) 0.0033(15) 0.0078(14) 0.0094(14)
O2 0.0182(14) 0.0301(17) 0.0351(18) -0.0164(15) 0.0070(13) 0.0011(13)
O3 0.0176(14) 0.046(2) 0.0173(14) -0.0068(14) 0.0025(12) 0.0014(14)
O4 0.0157(14) 0.0417(19) 0.0165(14) -0.0092(13) -0.0011(11) 0.0020(13)
O5 0.0114(12) 0.0276(15) 0.0188(13) -0.0136(12) -0.0014(10) -0.0024(11)
O6 0.0127(13) 0.049(2) 0.0311(16) -0.0257(15) -0.0057(12) -0.0026(13)
C1 0.0157(19) 0.037(3) 0.021(2) -0.0058(18) -0.0026(16) 0.0016(17)
C2 0.019(2) 0.043(3) 0.026(2) -0.001(2) 0.0046(18) 0.0036(19)
C3 0.030(3) 0.044(3) 0.036(3) 0.005(2) 0.005(2) 0.007(2)
C4 0.035(3) 0.052(4) 0.030(3) 0.010(3) 0.007(2) 0.002(3)
C5 0.023(2) 0.051(3) 0.025(2) 0.000(2) 0.0062(18) -0.001(2)
C6 0.0168(19) 0.039(3) 0.020(2) -0.0055(19) -0.0011(16) 0.0021(18)
C7 0.027(2) 0.024(2) 0.036(3) -0.010(2) 0.015(2) 0.0000(18)
C8 0.040(3) 0.035(3) 0.058(4) -0.019(3) 0.031(3) -0.009(2)
C9 0.059(4) 0.025(3) 0.058(4) -0.015(3) 0.037(3) -0.007(3)
C10 0.049(3) 0.029(3) 0.029(3) 0.002(2) 0.018(2) 0.014(2)
C11 0.029(2) 0.039(3) 0.021(2) -0.001(2) 0.0078(18) 0.011(2)
C12 0.023(2) 0.037(3) 0.022(2) -0.0057(19) 0.0070(17) 0.0033(19)
C13 0.0146(18) 0.039(3) 0.021(2) -0.0063(19) -0.0004(16) 0.0032(17)
C14 0.0128(18) 0.041(3) 0.0169(19) -0.0078(18) -0.0001(15) 0.0022(17)
C15 0.0144(19) 0.050(3) 0.023(2) -0.013(2) -0.0040(16) 0.0032(19)
C16 0.0146(19) 0.050(3) 0.024(2) -0.014(2) -0.0021(16) -0.0031(18)
C17 0.0136(18) 0.046(3) 0.019(2) -0.0089(19) -0.0015(15) -0.0014(18)
C18 0.0152(18) 0.041(3) 0.021(2) -0.0107(19) 0.0001(16) 0.0008(17)
C19 0.047(4) 0.044(4) 0.086(5) -0.037(4) 0.036(4) -0.017(3)
C20 0.076(6) 0.072(6) 0.183(11) -0.087(7) 0.080(7) -0.045(5)
C21 0.048(4) 0.051(4) 0.083(5) -0.028(4) 0.043(4) -0.019(3)
C22 0.038(3) 0.104(6) 0.094(6) -0.080(6) 0.034(4) -0.038(4)
C23 0.047(3) 0.027(3) 0.040(3) 0.010(2) 0.019(3) 0.017(2)
C24 0.060(4) 0.046(4) 0.119(7) -0.049(4) -0.054(5) 0.015(3)
C25 0.109(7) 0.146(9) 0.146(9) -0.135(9) -0.091(7) 0.086(7)
C26 0.186(12) 0.041(5) 0.168(12) 0.025(6) 0.157(11) 0.044(6)
C27 0.015(2) 0.072(4) 0.030(2) -0.026(3) -0.0031(18) 0.000(2)
C28 0.029(3) 0.095(5) 0.025(2) -0.022(3) -0.009(2) -0.003(3)
C29 0.021(2) 0.069(4) 0.039(3) -0.031(3) -0.003(2) -0.002(2)
C30 0.024(2) 0.091(5) 0.043(3) -0.042(3) 0.002(2) -0.009(3)
C31 0.019(2) 0.050(3) 0.023(2) -0.014(2) 0.0009(16) -0.010(2)
C32 0.035(3) 0.072(4) 0.024(2) -0.020(3) 0.000(2) -0.023(3)
C33 0.036(3) 0.073(4) 0.023(2) -0.020(2) 0.001(2) -0.025(3)
C34 0.020(2) 0.072(4) 0.041(3) -0.020(3) 0.007(2) -0.003(2)
C35 0.0109(16) 0.029(2) 0.0173(17) -0.0126(16) -0.0027(14) -0.0011(15)
C36 0.0202(19) 0.022(2) 0.029(2) -0.0176(17) -0.0036(16) -0.0024(15)
C37 0.021(2) 0.029(2) 0.030(2) -0.0169(19) 0.0015(17) -0.0096(17)
C38 0.0134(17) 0.025(2) 0.0180(18) -0.0122(16) 0.0001(14) -0.0034(14)
C39 0.0133(16) 0.0225(19) 0.0168(17) -0.0096(15) -0.0019(14) -0.0050(14)
C40 0.0104(16) 0.026(2) 0.0168(17) -0.0110(15) -0.0026(13) -0.0044(14)
C41 0.0144(17) 0.031(2) 0.0119(16) -0.0091(15) -0.0010(13) -0.0095(15)
C42 0.0156(18) 0.044(3) 0.0153(17) -0.0162(17) -0.0011(14) -0.0127(17)
C43 0.021(2) 0.058(3) 0.0169(19) -0.019(2) 0.0041(15) -0.023(2)
C44 0.035(3) 0.061(3) 0.020(2) -0.016(2) 0.0051(18) -0.036(3)
C45 0.032(2) 0.039(3) 0.0166(18) -0.0099(18) -0.0003(16) -0.022(2)
C46 0.0178(18) 0.031(2) 0.0148(17) -0.0097(16) 0.0000(14) -0.0133(16)
C47 0.029(2) 0.031(2) 0.044(3) -0.029(2) 0.000(2) -0.0073(19)
C48 0.035(3) 0.054(3) 0.050(3) -0.040(3) -0.010(2) -0.008(2)
C49 0.039(3) 0.028(2) 0.050(3) -0.029(2) -0.001(2) -0.003(2)
C50 0.045(3) 0.044(3) 0.067(4) -0.041(3) 0.003(3) -0.018(3)
C51 0.0193(19) 0.031(2) 0.025(2) -0.0179(18) 0.0061(16) -0.0112(17)
C52 0.067(5) 0.260(14) 0.068(5) -0.116(7) 0.049(4) -0.114(7)
C53 0.052(4) 0.095(6) 0.034(3) -0.028(3) -0.004(3) -0.026(4)
C54 0.045(3) 0.065(4) 0.049(4) -0.024(3) 0.000(3) -0.003(3)
C55 0.020(2) 0.080(4) 0.022(2) -0.024(2) 0.0054(17) -0.030(2)
C56 0.028(3) 0.160(8) 0.016(2) -0.012(3) -0.0045(19) -0.049(4)
C57 0.042(3) 0.126(7) 0.083(5) -0.073(5) 0.030(3) -0.064(4)
C58 0.0146(18) 0.051(3) 0.0125(17) -0.0077(18) -0.0011(14) -0.0101(18)
C59 0.045(3) 0.035(3) 0.027(2) -0.010(2) -0.005(2) -0.023(2)
C60 0.048(4) 0.048(4) 0.112(6) -0.052(4) -0.004(4) -0.015(3)
C61 0.145(8) 0.052(4) 0.058(4) -0.034(4) -0.050(5) 0.000(5)
C62 0.077(5) 0.060(5) 0.059(4) 0.010(4) -0.005(4) -0.038(4)
C63 0.0198(19) 0.033(2) 0.0187(18) -0.0157(17) -0.0033(15) -0.0050(17)
C64 0.027(2) 0.032(2) 0.030(2) -0.0177(19) -0.0077(18) -0.0030(18)
C65 0.036(3) 0.031(2) 0.039(3) -0.019(2) -0.009(2) -0.009(2)
C66 0.026(2) 0.049(3) 0.033(2) -0.027(2) -0.0036(18) -0.011(2)
C67 0.022(2) 0.043(3) 0.025(2) -0.016(2) -0.0054(17) -0.0068(19)
C68 0.022(2) 0.031(2) 0.0213(19) -0.0107(17) -0.0043(16) -0.0069(17)
C69 0.0185(18) 0.024(2) 0.0188(18) -0.0100(16) -0.0112(15) 0.0000(15)
C70 0.0214(19) 0.029(2) 0.0199(19) -0.0104(17) -0.0086(15) -0.0020(16)
C71 0.020(2) 0.038(3) 0.027(2) -0.017(2) -0.0103(17) 0.0046(18)
C72 0.027(2) 0.026(2) 0.036(2) -0.0140(19) -0.0151(19) 0.0019(17)
C73 0.025(2) 0.028(2) 0.030(2) -0.0085(19) -0.0121(18) -0.0020(18)
C74 0.0174(18) 0.033(2) 0.0211(19) -0.0132(17) -0.0074(15) -0.0009(16)
C75 0.0179(18) 0.0205(19) 0.0161(17) -0.0082(15) -0.0029(14) 0.0024(15)
C76 0.0183(18) 0.033(2) 0.0179(18) -0.0114(17) -0.0066(15) 0.0007(16)
C77 0.024(2) 0.041(3) 0.019(2) -0.0165(19) -0.0068(17) 0.0022(19)
C78 0.0181(19) 0.041(3) 0.0188(19) -0.0114(19) -0.0022(15) 0.0018(18)
C79 0.0164(19) 0.035(2) 0.027(2) -0.0136(19) -0.0046(16) -0.0014(17)
C80 0.0205(19) 0.036(2) 0.023(2) -0.0152(18) -0.0062(16) -0.0026(17)
C81 0.059(8) 0.039(6) 0.047(7) -0.017(5) -0.001(6) -0.011(6)
C82 0.042(6) 0.023(5) 0.046(6) -0.011(4) -0.012(5) 0.001(4)
C83 0.039(5) 0.023(5) 0.044(6) -0.015(4) -0.018(5) 0.003(4)
C84 0.034(5) 0.021(4) 0.047(6) -0.014(4) -0.022(4) 0.006(4)
C85 0.032(5) 0.014(4) 0.064(7) -0.014(4) -0.022(5) 0.002(3)
C86 0.046(6) 0.044(7) 0.047(6) -0.009(5) -0.018(5) -0.011(5)

loop_
_atom_type_symbol
_atom_type_description
_atom_type_scat_dispersion_real
_atom_type_scat_dispersion_imag
_atom_type_scat_source
C C 0.0033 0.0016 'International Tables Vol C Tables 4.2.6.8 and 6.1.1.4'
H H 0.0000 0.0000 'International Tables Vol C Tables 4.2.6.8 and 6.1.1.4'
O O 0.0106 0.0060 'International Tables Vol C Tables 4.2.6.8 and 6.1.1.4'
P P 0.1023 0.0942 'International Tables Vol C Tables 4.2.6.8 and 6.1.1.4'
Rh Rh -1.1178 0.9187 'International Tables Vol C Tables 4.2.6.8 and 6.1.1.4'

loop_
_geom_angle_atom_site_label_1
_geom_angle_atom_site_label_2
_geom_angle_atom_site_label_3
_geom_angle
C1 Rh1 P2 78.07(13)
C1 Rh1 P1 77.52(13)
P2 Rh1 P1 155.04(4)
C1 Rh1 P3 163.18(15)
P2 Rh1 P3 100.64(4)
P1 Rh1 P3 104.23(4)
O2 P1 O3 103.37(18)
O2 P1 O1 103.8(2)
O3 P1 O1 93.29(19)
O2 P1 Rh1 118.93(13)
O3 P1 Rh1 124.33(15)
O1 P1 Rh1 108.47(13)
O6 P2 O5 103.42(16)
O6 P2 O4 98.13(18)
O5 P2 O4 102.22(16)
O6 P2 Rh1 119.56(12)
O5 P2 Rh1 120.51(11)
O4 P2 Rh1 109.52(12)
C63 P3 C75 102.69(19)
C63 P3 C69 101.85(19)
C75 P3 C69 101.56(19)
C63 P3 Rh1 108.60(15)
C75 P3 Rh1 116.81(13)
C69 P3 Rh1 122.71(13)
C2 O1 P1 113.6(3)
C7 O2 P1 123.1(4)
C14 O3 P1 128.6(3)
C6 O4 P2 112.9(3)
C35 O5 P2 119.5(2)
C42 O6 P2 133.9(3)
C2 C1 C6 114.4(4)
C2 C1 Rh1 122.9(3)
C6 C1 Rh1 122.1(3)
C3 C2 C1 124.2(5)
C3 C2 O1 119.3(5)
C1 C2 O1 116.5(4)
C2 C3 C4 117.7(5)
C2 C3 H3 121.2
C4 C3 H3 121.2
C5 C4 C3 121.5(5)
C5 C4 H4 119.2
C3 C4 H4 119.2
C6 C5 C4 117.6(5)
C6 C5 H5 121.2
C4 C5 H5 121.2
C5 C6 C1 124.5(5)
C5 C6 O4 118.5(4)
C1 C6 O4 117.0(4)
C12 C7 C8 122.5(5)
C12 C7 O2 117.5(5)
C8 C7 O2 119.8(5)
C7 C8 C9 116.5(6)
C7 C8 C19 123.9(5)
C9 C8 C19 119.4(6)
C10 C9 C8 123.9(6)
C10 C9 H9 118.1
C8 C9 H9 118.1
C9 C10 C11 116.8(5)
C9 C10 C23 121.9(6)
C11 C10 C23 121.3(6)
C10 C11 C12 122.5(5)
C10 C11 H11 118.8
C12 C11 H11 118.8
C7 C12 C11 117.8(5)
C7 C12 C13 124.6(4)
C11 C12 C13 117.6(5)
C14 C13 C18 117.9(5)
C14 C13 C12 123.7(4)
C18 C13 C12 118.0(5)
O3 C14 C13 119.1(5)
O3 C14 C15 117.9(4)
C13 C14 C15 122.5(4)
C16 C15 C14 116.4(5)
C16 C15 C27 120.6(5)
C14 C15 C27 122.9(4)
C17 C16 C15 123.0(5)
C17 C16 H16 118.5
C15 C16 H16 118.5
C18 C17 C16 117.7(4)
C18 C17 C31 120.0(4)
C16 C17 C31 122.2(5)
C17 C18 C13 122.1(5)
C17 C18 H18 118.9
C13 C18 H18 119.0
C21 C19 C8 114.5(8)
C21 C19 C22 109.0(6)
C8 C19 C22 107.8(6)
C21 C19 C20 106.6(6)
C8 C19 C20 112.6(6)
C22 C19 C20 106.0(9)
C19 C20 H20A 109.5
C19 C20 H20B 109.5
H20A C20 H20B 109.5
C19 C20 H20C 109.5
H20A C20 H20C 109.5
H20B C20 H20C 109.5
C19 C21 H21A 109.5
C19 C21 H21B 109.5
H21A C21 H21B 109.5
C19 C21 H21C 109.5
H21A C21 H21C 109.5
H21B C21 H21C 109.5
C19 C22 H22A 109.5
C19 C22 H22B 109.5
H22A C22 H22B 109.5
C19 C22 H22C 109.5
H22A C22 H22C 109.5
H22B C22 H22C 109.5
C24 C23 C26 114.1(10)
C24 C23 C25 107.5(6)
C26 C23 C25 104.3(10)
C24 C23 C10 107.9(6)
C26 C23 C10 110.5(5)
C25 C23 C10 112.5(6)
C23 C24 H24A 109.5
C23 C24 H24B 109.5
H24A C24 H24B 109.5
C23 C24 H24C 109.5
H24A C24 H24C 109.5
H24B C24 H24C 109.5
C23 C25 H25A 109.5
C23 C25 H25B 109.5
H25A C25 H25B 109.5
C23 C25 H25C 109.5
H25A C25 H25C 109.5
H25B C25 H25C 109.5
C23 C26 H26A 109.4
C23 C26 H26B 109.3
H26A C26 H26B 109.5
C23 C26 H26C 109.7
H26A C26 H26C 109.5
H26B C26 H26C 109.5
C30 C27 C15 112.1(4)
C30 C27 C29 106.7(5)
C15 C27 C29 111.2(4)
C30 C27 C28 106.6(5)
C15 C27 C28 110.1(5)
C29 C27 C28 110.0(4)
C27 C28 H28A 109.5
C27 C28 H28B 109.5
H28A C28 H28B 109.5
C27 C28 H28C 109.5
H28A C28 H28C 109.5
H28B C28 H28C 109.5
C27 C29 H29A 109.5
C27 C29 H29B 109.5
H29A C29 H29B 109.5
C27 C29 H29C 109.5
H29A C29 H29C 109.5
H29B C29 H29C 109.5
C27 C30 H30A 109.5
C27 C30 H30B 109.5
H30A C30 H30B 109.5
C27 C30 H30C 109.5
H30A C30 H30C 109.5
H30B C30 H30C 109.5
C33 C31 C34 110.7(5)
C33 C31 C32 107.6(5)
C34 C31 C32 107.8(5)
C33 C31 C17 110.1(4)
C34 C31 C17 108.9(4)
C32 C31 C17 111.7(4)
C31 C32 H32A 109.5
C31 C32 H32B 109.5
H32A C32 H32B 109.5
C31 C32 H32C 109.5
H32A C32 H32C 109.5
H32B C32 H32C 109.5
C31 C33 H33A 109.5
C31 C33 H33B 109.5
H33A C33 H33B 109.5
C31 C33 H33C 109.5
H33A C33 H33C 109.5
H33B C33 H33C 109.5
C31 C34 H34A 109.5
C31 C34 H34B 109.5
H34A C34 H34B 109.5
C31 C34 H34C 109.5
H34A C34 H34C 109.5
H34B C34 H34C 109.5
C36 C35 C40 123.2(4)
C36 C35 O5 118.7(4)
C40 C35 O5 118.1(3)
C37 C36 C35 116.2(4)
C37 C36 C47 121.2(4)
C35 C36 C47 122.5(4)
C36 C37 C38 123.1(4)
C36 C37 H37 118.4
C38 C37 H37 118.4
C39 C38 C37 117.8(4)
C39 C38 C51 119.9(4)
C37 C38 C51 122.3(4)
C38 C39 C40 122.0(4)
C38 C39 H39 119.0
C40 C39 H39 119.0
C35 C40 C39 117.6(4)
C35 C40 C41 124.7(3)
C39 C40 C41 117.7(4)
C46 C41 C42 117.7(4)
C46 C41 C40 117.1(3)
C42 C41 C40 124.9(4)
O6 C42 C43 116.6(4)
O6 C42 C41 121.2(4)
C43 C42 C41 121.9(4)
C44 C43 C42 116.8(4)
C44 C43 C55 120.9(4)
C42 C43 C55 122.3(5)
C43 C44 C45 124.4(4)
C43 C44 H44 117.8
C45 C44 H44 117.8
C46 C45 C44 116.5(5)
C46 C45 C59 122.0(4)
C44 C45 C59 121.3(4)
C45 C46 C41 122.6(4)
C45 C46 H46 118.7
C41 C46 H46 118.7
C50 C47 C48 107.7(5)
C50 C47 C49 106.9(4)
C48 C47 C49 110.2(4)
C50 C47 C36 111.0(4)
C48 C47 C36 108.4(4)
C49 C47 C36 112.6(4)
C47 C48 H48A 109.5
C47 C48 H48B 109.5
H48A C48 H48B 109.5
C47 C48 H48C 109.5
H48A C48 H48C 109.5
H48B C48 H48C 109.5
C47 C49 H49A 109.5
C47 C49 H49B 109.5
H49A C49 H49B 109.5
C47 C49 H49C 109.5
H49A C49 H49C 109.5
H49B C49 H49C 109.5
C47 C50 H50A 109.5
C47 C50 H50B 109.5
H50A C50 H50B 109.5
C47 C50 H50C 109.5
H50A C50 H50C 109.5
H50B C50 H50C 109.5
C52 C51 C53 119.1(6)
C52 C51 C38 112.9(4)
C53 C51 C38 110.0(4)
C52 C51 C54 97.8(6)
C53 C51 C54 108.1(5)
C38 C51 C54 107.6(4)
C51 C52 H52A 109.5
C51 C52 H52B 109.5
H52A C52 H52B 109.5
C51 C52 H52C 109.5
H52A C52 H52C 109.5
H52B C52 H52C 109.5
C51 C53 H53A 109.5
C51 C53 H53B 109.5
H53A C53 H53B 109.5
C51 C53 H53C 109.5
H53A C53 H53C 109.5
H53B C53 H53C 109.5
C51 C54 H54A 109.5
C51 C54 H54B 109.5
H54A C54 H54B 109.5
C51 C54 H54C 109.5
H54A C54 H54C 109.5
H54B C54 H54C 109.5
C58 C55 C56 110.3(5)
C58 C55 C57 106.6(4)
C56 C55 C57 107.9(5)
C58 C55 C43 110.0(3)
C56 C55 C43 111.4(4)
C57 C55 C43 110.6(5)
C55 C56 H56A 109.5
C55 C56 H56B 109.5
H56A C56 H56B 109.5
C55 C56 H56C 109.5
H56A C56 H56C 109.5
H56B C56 H56C 109.5
C55 C57 H57A 109.5
C55 C57 H57B 109.5
H57A C57 H57B 109.5
C55 C57 H57C 109.5
H57A C57 H57C 109.5
H57B C57 H57C 109.5
C55 C58 H58A 109.5
C55 C58 H58B 109.5
H58A C58 H58B 109.5
C55 C58 H58C 109.5
H58A C58 H58C 109.5
H58B C58 H58C 109.5
C60 C59 C62 107.6(6)
C60 C59 C45 113.0(4)
C62 C59 C45 111.0(5)
C60 C59 C61 108.8(6)
C62 C59 C61 108.6(6)
C45 C59 C61 107.8(5)
C59 C60 H60A 109.5
C59 C60 H60B 109.5
H60A C60 H60B 109.5
C59 C60 H60C 109.5
H60A C60 H60C 109.5
H60B C60 H60C 109.5
C59 C61 H61A 109.5
C59 C61 H61B 109.5
H61A C61 H61B 109.5
C59 C61 H61C 109.5
H61A C61 H61C 109.5
H61B C61 H61C 109.5
C59 C62 H62A 109.5
C59 C62 H62B 109.5
H62A C62 H62B 109.5
C59 C62 H62C 109.5
H62A C62 H62C 109.5
H62B C62 H62C 109.5
C64 C63 C68 118.8(4)
C64 C63 P3 118.4(3)
C68 C63 P3 122.7(4)
C65 C64 C63 120.4(4)
C65 C64 H64 119.8
C63 C64 H64 119.8
C66 C65 C64 120.0(5)
C66 C65 H65 120.0
C64 C65 H65 120.0
C67 C66 C65 119.8(4)
C67 C66 H66 120.1
C65 C66 H66 120.1
C66 C67 C68 120.5(4)
C66 C67 H67 119.7
C68 C67 H67 119.7
C67 C68 C63 120.4(4)
C67 C68 H68 119.8
C63 C68 H68 119.8
C74 C69 C70 118.2(4)
C74 C69 P3 123.2(3)
C70 C69 P3 118.5(3)
C71 C70 C69 120.9(4)
C71 C70 H70 119.5
C69 C70 H70 119.5
C72 C71 C70 120.1(4)
C72 C71 H71 120.0
C70 C71 H71 120.0
C71 C72 C73 119.5(4)
C71 C72 H72 120.3
C73 C72 H72 120.3
C72 C73 C74 120.9(4)
C72 C73 H73 119.5
C74 C73 H73 119.5
C69 C74 C73 120.3(4)
C69 C74 H74 119.8
C73 C74 H74 119.8
C80 C75 C76 119.5(4)
C80 C75 P3 117.3(3)
C76 C75 P3 123.2(3)
C77 C76 C75 119.6(4)
C77 C76 H76 120.2
C75 C76 H76 120.2
C78 C77 C76 120.5(4)
C78 C77 H77 119.7
C76 C77 H77 119.7
C77 C78 C79 120.0(4)
C77 C78 H78 120.0
C79 C78 H78 120.0
C78 C79 C80 119.7(4)
C78 C79 H79 120.1
C80 C79 H79 120.1
C79 C80 C75 120.6(4)
C79 C80 H80 119.7
C75 C80 H80 119.7
C82 C81 H81A 109.5
C82 C81 H81B 109.5
H81A C81 H81B 109.5
C82 C81 H81C 109.5
H81A C81 H81C 109.5
H81B C81 H81C 109.5
C83 C82 C81 110.3(10)
C83 C82 H82A 109.6
C81 C82 H82A 109.6
C83 C82 H82B 109.6
C81 C82 H82B 109.6
H82A C82 H82B 108.1
C84 C83 C82 112.8(9)
C84 C83 H83A 109.0
C82 C83 H83A 109.0
C84 C83 H83B 109.0
C82 C83 H83B 109.0
H83A C83 H83B 107.8
C83 C84 C85 113.9(9)
C83 C84 H84A 108.8
C85 C84 H84A 108.8
C83 C84 H84B 108.8
C85 C84 H84B 108.8
H84A C84 H84B 107.7
C86 C85 C84 113.3(9)
C86 C85 H85A 108.9
C84 C85 H85A 108.9
C86 C85 H85B 108.9
C84 C85 H85B 108.9
H85A C85 H85B 107.7
C85 C86 H86A 109.5
C85 C86 H86B 109.5
H86A C86 H86B 109.5
C85 C86 H86C 109.5
H86A C86 H86C 109.5
H86B C86 H86C 109.5

loop_
_geom_bond_atom_site_label_1
_geom_bond_atom_site_label_2
_geom_bond_distance
Rh1 C1 2.039(4)
Rh1 P2 2.2233(11)
Rh1 P1 2.2470(11)
Rh1 P3 2.3360(11)
P1 O2 1.603(4)
P1 O3 1.618(4)
P1 O1 1.628(4)
P2 O6 1.604(4)
P2 O5 1.618(3)
P2 O4 1.627(3)
P3 C63 1.834(4)
P3 C75 1.839(4)
P3 C69 1.849(4)
O1 C2 1.406(6)
O2 C7 1.420(5)
O3 C14 1.392(5)
O4 C6 1.404(6)
O5 C35 1.410(4)
O6 C42 1.389(6)
C1 C2 1.391(7)
C1 C6 1.401(6)
C2 C3 1.384(7)
C3 C4 1.393(8)
C3 H3 0.9500
C4 C5 1.384(8)
C4 H4 0.9500
C5 C6 1.378(7)
C5 H5 0.9500
C7 C12 1.386(7)
C7 C8 1.388(9)
C8 C9 1.411(7)
C8 C19 1.528(9)
C9 C10 1.380(9)
C9 H9 0.9500
C10 C11 1.384(10)
C10 C23 1.553(7)
C11 C12 1.411(7)
C11 H11 0.9500
C12 C13 1.490(8)
C13 C14 1.395(7)
C13 C18 1.399(6)
C14 C15 1.404(8)
C15 C16 1.403(6)
C15 C27 1.542(7)
C16 C17 1.402(7)
C16 H16 0.9500
C17 C18 1.386(7)
C17 C31 1.545(6)
C18 H18 0.9500
C19 C21 1.526(10)
C19 C22 1.539(13)
C19 C20 1.556(10)
C20 H20A 0.9800
C20 H20B 0.9800
C20 H20C 0.9800
C21 H21A 0.9800
C21 H21B 0.9800
C21 H21C 0.9800
C22 H22A 0.9800
C22 H22B 0.9800
C22 H22C 0.9800
C23 C24 1.499(10)
C23 C26 1.513(9)
C23 C25 1.532(14)
C24 H24A 0.9800
C24 H24B 0.9800
C24 H24C 0.9800
C25 H25A 0.9800
C25 H25B 0.9800
C25 H25C 0.9800
C26 H26A 0.9800
C26 H26B 0.9800
C26 H26C 0.9800
C27 C30 1.535(9)
C27 C29 1.544(7)
C27 C28 1.544(8)
C28 H28A 0.9800
C28 H28B 0.9800
C28 H28C 0.9800
C29 H29A 0.9800
C29 H29B 0.9800
C29 H29C 0.9800
C30 H30A 0.9800
C30 H30B 0.9800
C30 H30C 0.9800
C31 C33 1.530(7)
C31 C34 1.530(7)
C31 C32 1.531(8)
C32 H32A 0.9800
C32 H32B 0.9800
C32 H32C 0.9800
C33 H33A 0.9800
C33 H33B 0.9800
C33 H33C 0.9800
C34 H34A 0.9800
C34 H34B 0.9800
C34 H34C 0.9800
C35 C36 1.399(6)
C35 C40 1.401(6)
C36 C37 1.396(6)
C36 C47 1.555(6)
C37 C38 1.411(6)
C37 H37 0.9500
C38 C39 1.384(5)
C38 C51 1.534(5)
C39 C40 1.402(5)
C39 H39 0.9500
C40 C41 1.488(5)
C41 C46 1.402(6)
C41 C42 1.406(5)
C42 C43 1.404(6)
C43 C44 1.385(8)
C43 C55 1.549(6)
C44 C45 1.397(7)
C44 H44 0.9500
C45 C46 1.392(6)
C45 C59 1.537(7)
C46 H46 0.9500
C47 C50 1.533(7)
C47 C48 1.542(8)
C47 C49 1.542(7)
C48 H48A 0.9800
C48 H48B 0.9800
C48 H48C 0.9800
C49 H49A 0.9800
C49 H49B 0.9800
C49 H49C 0.9800
C50 H50A 0.9800
C50 H50B 0.9800
C50 H50C 0.9800
C51 C52 1.443(8)
C51 C53 1.450(7)
C51 C54 1.606(8)
C52 H52A 0.9800
C52 H52B 0.9800
C52 H52C 0.9800
C53 H53A 0.9800
C53 H53B 0.9800
C53 H53C 0.9800
C54 H54A 0.9800
C54 H54B 0.9800
C54 H54C 0.9800
C55 C58 1.527(6)
C55 C56 1.539(9)
C55 C57 1.547(9)
C56 H56A 0.9800
C56 H56B 0.9800
C56 H56C 0.9800
C57 H57A 0.9800
C57 H57B 0.9800
C57 H57C 0.9800
C58 H58A 0.9800
C58 H58B 0.9800
C58 H58C 0.9800
C59 C60 1.511(8)
C59 C62 1.526(8)
C59 C61 1.545(8)
C60 H60A 0.9800
C60 H60B 0.9800
C60 H60C 0.9800
C61 H61A 0.9800
C61 H61B 0.9800
C61 H61C 0.9800
C62 H62A 0.9800
C62 H62B 0.9800
C62 H62C 0.9800
C63 C64 1.396(7)
C63 C68 1.399(6)
C64 C65 1.393(7)
C64 H64 0.9500
C65 C66 1.391(7)
C65 H65 0.9500
C66 C67 1.380(7)
C66 H66 0.9500
C67 C68 1.387(6)
C67 H67 0.9500
C68 H68 0.9500
C69 C74 1.392(6)
C69 C70 1.413(6)
C70 C71 1.392(7)
C70 H70 0.9500
C71 C72 1.384(7)
C71 H71 0.9500
C72 C73 1.388(7)
C72 H72 0.9500
C73 C74 1.395(6)
C73 H73 0.9500
C74 H74 0.9500
C75 C80 1.395(6)
C75 C76 1.404(6)
C76 C77 1.393(6)
C76 H76 0.9500
C77 C78 1.391(7)
C77 H77 0.9500
C78 C79 1.392(7)
C78 H78 0.9500
C79 C80 1.393(6)
C79 H79 0.9500
C80 H80 0.9500
C81 C82 1.543(17)
C81 H81A 0.9800
C81 H81B 0.9800
C81 H81C 0.9800
C82 C83 1.530(16)
C82 H82A 0.9900
C82 H82B 0.9900
C83 C84 1.522(15)
C83 H83A 0.9900
C83 H83B 0.9900
C84 C85 1.539(15)
C84 H84A 0.9900
C84 H84B 0.9900
C85 C86 1.479(17)
C85 H85A 0.9900
C85 H85B 0.9900
C86 H86A 0.9800
C86 H86B 0.9800
C86 H86C 0.9800

loop_
_geom_torsion_atom_site_label_1
_geom_torsion_atom_site_label_2
_geom_torsion_atom_site_label_3
_geom_torsion_atom_site_label_4
_geom_torsion
C1 Rh1 P1 O2 -126.6(2)
P2 Rh1 P1 O2 -138.78(17)
P3 Rh1 P1 O2 36.25(16)
C1 Rh1 P1 O3 99.2(2)
P2 Rh1 P1 O3 86.99(19)
P3 Rh1 P1 O3 -97.99(15)
C1 Rh1 P1 O1 -8.3(2)
P2 Rh1 P1 O1 -20.6(2)
P3 Rh1 P1 O1 154.47(19)
C1 Rh1 P2 O6 -110.3(2)
P1 Rh1 P2 O6 -98.13(18)
P3 Rh1 P2 O6 86.77(15)
C1 Rh1 P2 O5 119.6(2)
P1 Rh1 P2 O5 131.80(16)
P3 Rh1 P2 O5 -43.30(14)
C1 Rh1 P2 O4 1.6(2)
P1 Rh1 P2 O4 13.8(2)
P3 Rh1 P2 O4 -161.30(14)
C1 Rh1 P3 C63 -5.5(5)
P2 Rh1 P3 C63 78.47(15)
P1 Rh1 P3 C63 -99.40(15)
C1 Rh1 P3 C75 110.0(5)
P2 Rh1 P3 C75 -166.08(16)
P1 Rh1 P3 C75 16.06(17)
C1 Rh1 P3 C69 -123.8(5)
P2 Rh1 P3 C69 -39.81(16)
P1 Rh1 P3 C69 142.33(16)
O2 P1 O1 C2 135.0(4)
O3 P1 O1 C2 -120.3(4)
Rh1 P1 O1 C2 7.6(5)
O3 P1 O2 C7 -48.3(4)
O1 P1 O2 C7 48.5(4)
Rh1 P1 O2 C7 169.1(3)
O2 P1 O3 C14 -37.0(5)
O1 P1 O3 C14 -142.1(4)
Rh1 P1 O3 C14 102.9(4)
O6 P2 O4 C6 127.1(3)
O5 P2 O4 C6 -127.2(3)
Rh1 P2 O4 C6 1.7(3)
O6 P2 O5 C35 65.8(3)
O4 P2 O5 C35 -35.8(3)
Rh1 P2 O5 C35 -157.4(3)
O5 P2 O6 C42 8.8(4)
O4 P2 O6 C42 113.5(4)
Rh1 P2 O6 C42 -128.5(3)
P2 Rh1 C1 C2 -175.9(5)
P1 Rh1 C1 C2 9.4(4)
P3 Rh1 C1 C2 -88.5(6)
P2 Rh1 C1 C6 -5.2(4)
P1 Rh1 C1 C6 180.0(5)
P3 Rh1 C1 C6 82.1(7)
C6 C1 C2 C3 1.6(9)
Rh1 C1 C2 C3 172.8(5)
C6 C1 C2 O1 -178.8(5)
Rh1 C1 C2 O1 -7.5(8)
P1 O1 C2 C3 178.5(5)
P1 O1 C2 C1 -1.1(7)
C1 C2 C3 C4 -0.9(11)
O1 C2 C3 C4 179.5(6)
C2 C3 C4 C5 0.0(12)
C3 C4 C5 C6 0.1(11)
C4 C5 C6 C1 0.7(10)
C4 C5 C6 O4 179.8(6)
C2 C1 C6 C5 -1.5(8)
Rh1 C1 C6 C5 -172.8(5)
C2 C1 C6 O4 179.4(5)
Rh1 C1 C6 O4 8.1(7)
P2 O4 C6 C5 175.0(4)
P2 O4 C6 C1 -5.9(6)
P1 O2 C7 C12 70.4(6)
P1 O2 C7 C8 -114.7(6)
C12 C7 C8 C9 -2.8(10)
O2 C7 C8 C9 -177.4(6)
C12 C7 C8 C19 172.1(7)
O2 C7 C8 C19 -2.5(11)
C7 C8 C9 C10 0.5(12)
C19 C8 C9 C10 -174.6(8)
C8 C9 C10 C11 0.7(11)
C8 C9 C10 C23 -179.5(7)
C9 C10 C11 C12 0.3(9)
C23 C10 C11 C12 -179.5(5)
C8 C7 C12 C11 3.7(9)
O2 C7 C12 C11 178.5(5)
C8 C7 C12 C13 -175.8(6)
O2 C7 C12 C13 -1.1(8)
C10 C11 C12 C7 -2.5(8)
C10 C11 C12 C13 177.1(5)
C7 C12 C13 C14 -47.3(8)
C11 C12 C13 C14 133.2(5)
C7 C12 C13 C18 140.3(5)
C11 C12 C13 C18 -39.2(7)
P1 O3 C14 C13 58.6(6)
P1 O3 C14 C15 -129.2(4)
C18 C13 C14 O3 179.2(4)
C12 C13 C14 O3 6.8(6)
C18 C13 C14 C15 7.4(6)
C12 C13 C14 C15 -165.0(4)
O3 C14 C15 C16 -178.4(4)
C13 C14 C15 C16 -6.5(7)
O3 C14 C15 C27 -2.6(6)
C13 C14 C15 C27 169.3(4)
C14 C15 C16 C17 1.3(7)
C27 C15 C16 C17 -174.6(4)
C15 C16 C17 C18 2.9(7)
C15 C16 C17 C31 -180.0(4)
C16 C17 C18 C13 -2.0(7)
C31 C17 C18 C13 -179.3(4)
C14 C13 C18 C17 -2.9(7)
C12 C13 C18 C17 169.9(4)
C7 C8 C19 C21 58.6(10)
C9 C8 C19 C21 -126.6(8)
C7 C8 C19 C22 -62.8(9)
C9 C8 C19 C22 111.9(7)
C7 C8 C19 C20 -179.3(9)
C9 C8 C19 C20 -4.6(12)
C9 C10 C23 C24 100.8(9)
C11 C10 C23 C24 -79.4(7)
C9 C10 C23 C26 -133.8(12)
C11 C10 C23 C26 46.0(13)
C9 C10 C23 C25 -17.6(10)
C11 C10 C23 C25 162.2(7)
C16 C15 C27 C30 -0.6(7)
C14 C15 C27 C30 -176.2(5)
C16 C15 C27 C29 -119.9(5)
C14 C15 C27 C29 64.4(7)
C16 C15 C27 C28 117.9(5)
C14 C15 C27 C28 -57.7(6)
C18 C17 C31 C33 -54.1(6)
C16 C17 C31 C33 128.8(5)
C18 C17 C31 C34 67.4(6)
C16 C17 C31 C34 -109.7(6)
C18 C17 C31 C32 -173.6(4)
C16 C17 C31 C32 9.3(6)
P2 O5 C35 C36 112.9(4)
P2 O5 C35 C40 -69.2(4)
C40 C35 C36 C37 4.4(6)
O5 C35 C36 C37 -177.9(4)
C40 C35 C36 C47 -171.4(4)
O5 C35 C36 C47 6.3(6)
C35 C36 C37 C38 -0.4(7)
C47 C36 C37 C38 175.4(4)
C36 C37 C38 C39 -2.3(7)
C36 C37 C38 C51 177.3(4)
C37 C38 C39 C40 1.2(6)
C51 C38 C39 C40 -178.4(4)
C36 C35 C40 C39 -5.4(6)
O5 C35 C40 C39 176.8(3)
C36 C35 C40 C41 171.6(4)
O5 C35 C40 C41 -6.2(6)
C38 C39 C40 C35 2.5(6)
C38 C39 C40 C41 -174.8(4)
C35 C40 C41 C46 -140.8(4)
C39 C40 C41 C46 36.2(5)
C35 C40 C41 C42 45.5(6)
C39 C40 C41 C42 -137.5(4)
P2 O6 C42 C43 144.6(4)
P2 O6 C42 C41 -41.6(6)
C46 C41 C42 O6 -176.9(3)
C40 C41 C42 O6 -3.3(6)
C46 C41 C42 C43 -3.4(6)
C40 C41 C42 C43 170.2(4)
O6 C42 C43 C44 174.8(4)
C41 C42 C43 C44 1.1(6)
O6 C42 C43 C55 -3.6(6)
C41 C42 C43 C55 -177.3(4)
C42 C43 C44 C45 0.8(7)
C55 C43 C44 C45 179.2(4)
C43 C44 C45 C46 -0.2(7)
C43 C44 C45 C59 -175.8(4)
C44 C45 C46 C41 -2.3(6)
C59 C45 C46 C41 173.2(4)
C42 C41 C46 C45 4.1(6)
C40 C41 C46 C45 -170.1(4)
C37 C36 C47 C50 2.4(7)
C35 C36 C47 C50 178.0(5)
C37 C36 C47 C48 -115.8(5)
C35 C36 C47 C48 59.8(6)
C37 C36 C47 C49 122.1(5)
C35 C36 C47 C49 -62.3(6)
C39 C38 C51 C52 -162.3(7)
C37 C38 C51 C52 18.1(8)
C39 C38 C51 C53 62.0(6)
C37 C38 C51 C53 -117.6(6)
C39 C38 C51 C54 -55.6(5)
C37 C38 C51 C54 124.9(5)
C44 C43 C55 C58 114.9(5)
C42 C43 C55 C58 -66.8(6)
C44 C43 C55 C56 -122.6(6)
C42 C43 C55 C56 55.8(6)
C44 C43 C55 C57 -2.6(7)
C42 C43 C55 C57 175.7(5)
C46 C45 C59 C60 20.9(7)
C44 C45 C59 C60 -163.8(5)
C46 C45 C59 C62 141.9(5)
C44 C45 C59 C62 -42.8(7)
C46 C45 C59 C61 -99.4(6)
C44 C45 C59 C61 75.9(7)
C75 P3 C63 C64 -91.4(4)
C69 P3 C63 C64 163.7(3)
Rh1 P3 C63 C64 32.9(4)
C75 P3 C63 C68 85.9(4)
C69 P3 C63 C68 -19.0(4)
Rh1 P3 C63 C68 -149.8(3)
C68 C63 C64 C65 -1.2(7)
P3 C63 C64 C65 176.2(4)
C63 C64 C65 C66 1.2(7)
C64 C65 C66 C67 0.1(7)
C65 C66 C67 C68 -1.3(7)
C66 C67 C68 C63 1.3(7)
C64 C63 C68 C67 0.0(6)
P3 C63 C68 C67 -177.3(3)
C63 P3 C69 C74 113.6(3)
C75 P3 C69 C74 7.8(4)
Rh1 P3 C69 C74 -124.9(3)
C63 P3 C69 C70 -68.2(3)
C75 P3 C69 C70 -173.9(3)
Rh1 P3 C69 C70 53.3(3)
C74 C69 C70 C71 2.3(6)
P3 C69 C70 C71 -176.0(3)
C69 C70 C71 C72 -1.8(6)
C70 C71 C72 C73 0.2(7)
C71 C72 C73 C74 0.8(7)
C70 C69 C74 C73 -1.3(6)
P3 C69 C74 C73 176.9(3)
C72 C73 C74 C69 -0.2(6)
C63 P3 C75 C80 174.3(3)
C69 P3 C75 C80 -80.6(4)
Rh1 P3 C75 C80 55.6(4)
C63 P3 C75 C76 -6.2(4)
C69 P3 C75 C76 99.0(4)
Rh1 P3 C75 C76 -124.9(3)
C80 C75 C76 C77 0.9(7)
P3 C75 C76 C77 -178.6(3)
C75 C76 C77 C78 0.8(7)
C76 C77 C78 C79 -1.6(7)
C77 C78 C79 C80 0.6(7)
C78 C79 C80 C75 1.1(7)
C76 C75 C80 C79 -1.9(7)
P3 C75 C80 C79 177.7(4)
C81 C82 C83 C84 -172.4(9)
C82 C83 C84 C85 -177.8(8)
C83 C84 C85 C86 -174.1(9)
